data_4034447
loop_
_publ_author_name
'Synofzik, Judith'
'Dar'in, Dmitry'
'Novikov, Mikhail S.'
'Kantin, Grigory'
'Bakulina, Olga'
'Krasavin, Mikhail'

_publ_section_title
;
 \a-Acyl-\a-diazoacetates in Transition-Metal-Free \b-Lactam Synthesis.
;
_journal_issue 18
_journal_name_full 'The Journal of organic chemistry'
_journal_page_first 12101
_journal_page_last 12110
_journal_paper_doi 10.1021/acs.joc.9b02030
_journal_volume 84
_journal_year 2019
_chemical_formula_moiety 'C19 H18 N2 O3'
_chemical_formula_sum 'C19 H18 N2 O3'
_chemical_formula_weight 322.37
_space_group_crystal_system monoclinic
_space_group_IT_number 14
_space_group_name_Hall '-P 2yn'
_space_group_name_H-M_alt 'P 1 21/n 1'
_symmetry_Int_Tables_number 14
_atom_sites_solution_primary iterative
_audit_creation_date 2019-07-21
_audit_creation_method
;
Olex2 1.2
(compiled 2018.05.29 svn.r3508 for OlexSys, GUI svn.r5506)
;
_cell_angle_alpha 90
_cell_angle_beta 104.369(4)
_cell_angle_gamma 90
_cell_formula_units_Z 4
_cell_length_a 12.6492(4)
_cell_length_b 8.7038(4)
_cell_length_c 14.8276(7)
_cell_measurement_reflns_used 4821
_cell_measurement_temperature 100.01(10)
_cell_measurement_theta_max 75.1830
_cell_measurement_theta_min 4.0970
_cell_volume 1581.39(12)
_computing_molecular_graphics 'Olex2 (Dolomanov et al., 2009)'
_computing_publication_material 'Olex2 (Dolomanov et al., 2009)'
_computing_structure_refinement 'olex2.refine (Bourhis et al., 2015)'
_computing_structure_solution 'olex2.solve (Bourhis et al., 2015)'
_diffrn_ambient_temperature 100.01(10)
_diffrn_measured_fraction_theta_full 0.9984
_diffrn_measured_fraction_theta_max 0.9984
_diffrn_measurement_device_type 'SuperNova, Dual, Cu at zero, Atlas'
_diffrn_radiation_type 'Cu K\a'
_diffrn_radiation_wavelength 1.54184
_diffrn_reflns_av_R_equivalents 0.0333
_diffrn_reflns_av_unetI/netI 0.0339
_diffrn_reflns_limit_h_max 15
_diffrn_reflns_limit_h_min -10
_diffrn_reflns_limit_k_max 10
_diffrn_reflns_limit_k_min -10
_diffrn_reflns_limit_l_max 18
_diffrn_reflns_limit_l_min -18
_diffrn_reflns_number 10062
_diffrn_reflns_theta_full 72.4819
_diffrn_reflns_theta_max 72.48
_diffrn_reflns_theta_min 4.12
_exptl_absorpt_coefficient_mu 0.753
_exptl_absorpt_correction_T_max 1.00000
_exptl_absorpt_correction_T_min 0.72789
_exptl_absorpt_correction_type multi-scan
_exptl_crystal_colour 'clear yellowish'
_exptl_crystal_colour_lustre clear
_exptl_crystal_colour_modifier yellowish
_exptl_crystal_density_diffrn 1.3539
_exptl_crystal_description needle
_exptl_crystal_F_000 682.2353
_refine_diff_density_max 0.3352
_refine_diff_density_min -0.2887
_refine_diff_density_rms 0.0579
_refine_ls_d_res_high 0.8084
_refine_ls_d_res_low 10.7292
_refine_ls_goodness_of_fit_ref 1.0359
_refine_ls_hydrogen_treatment constr
_refine_ls_matrix_type full
_refine_ls_number_constraints 31
_refine_ls_number_parameters 218
_refine_ls_number_reflns 3126
_refine_ls_number_restraints 0
_refine_ls_restrained_S_all 1.0359
_refine_ls_R_factor_all 0.0479
_refine_ls_R_factor_gt 0.0405
_refine_ls_shift/su_max 0.0000
_refine_ls_shift/su_mean 0.0000
_refine_ls_structure_factor_coef Fsqd
_refine_ls_weighting_details 'w=1/[\s^2^(Fo^2^)+(0.0644P)^2^+0.4919P] where P=(Fo^2^+2Fc^2^)/3'
_refine_ls_weighting_scheme calc
_refine_ls_wR_factor_gt 0.1077
_refine_ls_wR_factor_ref 0.1144
_reflns_Friedel_coverage 0.0
_reflns_limit_h_max 10
_reflns_limit_h_min -15
_reflns_limit_k_max 10
_reflns_limit_k_min 0
_reflns_limit_l_max 18
_reflns_limit_l_min -9
_reflns_number_gt 2679
_reflns_number_total 3126
_reflns_threshold_expression I>=2u(I)
_cod_data_source_file jo9b02030_si_004.cif
_cod_data_source_block 1ver0-13522-KPZ124
_cod_original_sg_symbol_Hall '-P 2ybc (x-z,y,z)'
_cod_database_code 4034447
_olex2_refinement_description
;
1. Fixed Uiso
 At 1.2 times of:
  All C(H) groups, All C(H,H) groups
 At 1.5 times of:
  All C(H,H,H) groups
2.a Ternary CH refined with riding coordinates:
 C3(H3)
2.b Secondary CH2 refined with riding coordinates:
 C10(H10a,H10b), C11(H11a,H11b), C13(H13a,H13b)
2.c Aromatic/amide H refined with riding coordinates:
 C5(H5), C6(H6), C7(H7), C8(H8), C16(H16), C17(H17), C18(H18), C19(H19)
2.d Idealised Me refined as rotating group:
 C14(H14a,H14b,H14c)
;
_olex2_submission_special_instructions 'No special instructions were received'

loop_
_space_group_symop_id
_space_group_symop_operation_xyz
1 x,y,z
2 -x+1/2,y+1/2,-z+1/2
3 -x,-y,-z
4 x-1/2,-y-1/2,z-1/2

loop_
_atom_site_label
_atom_site_type_symbol
_atom_site_fract_x
_atom_site_fract_y
_atom_site_fract_z
_atom_site_U_iso_or_equiv
_atom_site_adp_type
_atom_site_occupancy
_atom_site_refinement_flags_posn
O1 O 0.16668(8) 0.20184(12) 0.66434(8) 0.0211(2) Uani 1.000000 .
O2 O 0.39331(7) 0.31024(11) 0.62803(7) 0.0165(2) Uani 1.000000 .
O3 O 0.40092(8) 0.18421(12) 0.49737(7) 0.0201(2) Uani 1.000000 .
N1 N 0.31384(9) 0.05538(14) 0.75040(8) 0.0165(3) Uani 1.000000 .
N2 N 0.28686(10) -0.28077(15) 0.45012(9) 0.0234(3) Uani 1.000000 .
C1 C 0.24825(10) 0.12388(16) 0.67506(10) 0.0165(3) Uani 1.000000 .
C2 C 0.31736(10) 0.06313(15) 0.60907(9) 0.0140(3) Uani 1.000000 .
C3 C 0.39218(10) -0.00731(16) 0.70204(9) 0.0142(3) Uani 1.000000 .
H3 H 0.38987(10) -0.12215(16) 0.70078(9) 0.0171(3) Uiso 1.000000 R
C4 C 0.50653(10) 0.05032(16) 0.74110(9) 0.0146(3) Uani 1.000000 .
C5 C 0.58862(11) 0.00923(16) 0.69771(10) 0.0167(3) Uani 1.000000 .
H5 H 0.57126(11) -0.05155(16) 0.64278(10) 0.0201(3) Uiso 1.000000 R
C6 C 0.69548(11) 0.05676(18) 0.73442(11) 0.0206(3) Uani 1.000000 .
H6 H 0.75095(11) 0.02964(18) 0.70432(11) 0.0247(4) Uiso 1.000000 R
C7 C 0.72084(11) 0.14400(18) 0.81522(11) 0.0232(3) Uani 1.000000 .
H7 H 0.79384(11) 0.17652(18) 0.84077(11) 0.0278(4) Uiso 1.000000 R
C8 C 0.63948(11) 0.18363(18) 0.85860(11) 0.0227(3) Uani 1.000000 .
H8 H 0.65766(11) 0.24251(18) 0.91426(11) 0.0273(4) Uiso 1.000000 R
C9 C 0.53120(11) 0.13872(16) 0.82211(10) 0.0177(3) Uani 1.000000 .
C10 C 0.44430(12) 0.19219(19) 0.86958(11) 0.0234(3) Uani 1.000000 .
H10a H 0.47609(12) 0.19502(19) 0.93767(11) 0.0280(4) Uiso 1.000000 R
H10b H 0.42230(12) 0.29820(19) 0.84894(11) 0.0280(4) Uiso 1.000000 R
C11 C 0.34269(11) 0.09013(18) 0.84942(10) 0.0212(3) Uani 1.000000 .
H11a H 0.28172(11) 0.14416(18) 0.86674(10) 0.0255(4) Uiso 1.000000 R
H11b H 0.35787(11) -0.00598(18) 0.88606(10) 0.0255(4) Uiso 1.000000 R
C12 C 0.37436(9) 0.19153(15) 0.56984(9) 0.0139(3) Uani 1.000000 .
C13 C 0.45830(11) 0.43583(16) 0.60384(11) 0.0193(3) Uani 1.000000 .
H13a H 0.52509(11) 0.39526(16) 0.58893(11) 0.0232(4) Uiso 1.000000 R
H13b H 0.41553(11) 0.49314(16) 0.54920(11) 0.0232(4) Uiso 1.000000 R
C14 C 0.48733(11) 0.53839(18) 0.68779(11) 0.0231(3) Uani 1.000000 .
H14a H 0.5280(9) 0.6276(7) 0.6742(3) 0.0347(5) Uiso 1.000000 GR
H14b H 0.42044(12) 0.5731(12) 0.7036(5) 0.0347(5) Uiso 1.000000 GR
H14c H 0.5325(8) 0.4814(4) 0.7404(3) 0.0347(5) Uiso 1.000000 GR
C15 C 0.26455(10) -0.05221(16) 0.53641(9) 0.0153(3) Uani 1.000000 .
C16 C 0.32651(11) -0.16947(17) 0.51083(10) 0.0188(3) Uani 1.000000 .
H16 H 0.40270(11) -0.16999(17) 0.53879(10) 0.0225(4) Uiso 1.000000 R
C17 C 0.15364(11) -0.04842(17) 0.49314(10) 0.0184(3) Uani 1.000000 .
H17 H 0.10809(11) 0.02971(17) 0.50769(10) 0.0221(4) Uiso 1.000000 R
C18 C 0.11070(11) -0.16221(19) 0.42775(10) 0.0233(3) Uani 1.000000 .
H18 H 0.03552(11) -0.16200(19) 0.39619(10) 0.0279(4) Uiso 1.000000 R
C19 C 0.17973(12) -0.27510(18) 0.40987(11) 0.0236(3) Uani 1.000000 .
H19 H 0.14934(12) -0.35327(18) 0.36644(11) 0.0283(4) Uiso 1.000000 R

loop_
_atom_site_aniso_label
_atom_site_aniso_U_11
_atom_site_aniso_U_22
_atom_site_aniso_U_33
_atom_site_aniso_U_12
_atom_site_aniso_U_13
_atom_site_aniso_U_23
O1 0.0147(4) 0.0219(5) 0.0274(6) 0.0035(4) 0.0065(4) 0.0005(4)
O2 0.0179(4) 0.0142(5) 0.0185(5) -0.0029(3) 0.0064(4) -0.0020(4)
O3 0.0210(5) 0.0236(6) 0.0163(5) -0.0015(4) 0.0054(4) -0.0001(4)
N1 0.0142(5) 0.0197(6) 0.0165(6) 0.0007(4) 0.0052(4) -0.0011(5)
N2 0.0261(6) 0.0232(7) 0.0208(6) -0.0024(5) 0.0055(5) -0.0028(5)
C1 0.0133(6) 0.0161(7) 0.0200(7) -0.0034(5) 0.0041(5) -0.0017(5)
C2 0.0116(5) 0.0150(6) 0.0144(6) 0.0008(4) 0.0015(5) 0.0003(5)
C3 0.0139(6) 0.0152(6) 0.0133(6) 0.0012(5) 0.0029(5) -0.0007(5)
C4 0.0146(6) 0.0138(6) 0.0140(6) 0.0007(5) 0.0007(5) 0.0024(5)
C5 0.0172(6) 0.0174(7) 0.0146(7) 0.0016(5) 0.0021(5) 0.0013(5)
C6 0.0150(6) 0.0249(8) 0.0222(7) 0.0022(5) 0.0051(5) 0.0041(6)
C7 0.0142(6) 0.0236(8) 0.0287(8) -0.0027(5) -0.0005(5) 0.0005(6)
C8 0.0217(7) 0.0197(7) 0.0232(7) -0.0011(5) -0.0012(6) -0.0063(6)
C9 0.0171(6) 0.0161(7) 0.0185(7) 0.0018(5) 0.0020(5) -0.0015(6)
C10 0.0210(7) 0.0274(8) 0.0209(7) 0.0005(6) 0.0037(5) -0.0079(6)
C11 0.0209(7) 0.0277(8) 0.0162(7) 0.0015(5) 0.0066(5) -0.0020(6)
C12 0.0098(5) 0.0149(6) 0.0152(6) 0.0019(4) -0.0002(5) 0.0005(5)
C13 0.0187(6) 0.0162(7) 0.0244(7) -0.0031(5) 0.0079(5) 0.0014(6)
C14 0.0186(6) 0.0189(7) 0.0323(8) -0.0045(5) 0.0071(6) -0.0051(6)
C15 0.0155(6) 0.0160(7) 0.0133(6) -0.0030(5) 0.0018(5) 0.0021(5)
C16 0.0182(6) 0.0214(7) 0.0164(7) -0.0006(5) 0.0036(5) 0.0001(6)
C17 0.0152(6) 0.0211(7) 0.0178(7) -0.0018(5) 0.0021(5) 0.0041(6)
C18 0.0162(6) 0.0330(8) 0.0174(7) -0.0083(5) -0.0017(5) 0.0065(6)
C19 0.0294(7) 0.0238(8) 0.0170(7) -0.0073(6) 0.0046(6) -0.0012(6)

loop_
_atom_type_symbol
_atom_type_scat_dispersion_real
_atom_type_scat_dispersion_imag
_atom_type_scat_Cromer_Mann_a1
_atom_type_scat_Cromer_Mann_a2
_atom_type_scat_Cromer_Mann_a3
_atom_type_scat_Cromer_Mann_a4
_atom_type_scat_Cromer_Mann_b1
_atom_type_scat_Cromer_Mann_b2
_atom_type_scat_Cromer_Mann_b3
_atom_type_scat_Cromer_Mann_b4
_atom_type_scat_Cromer_Mann_c
_atom_type_scat_source
_atom_type_scat_dispersion_source
H 0.00000 0.00000 0.49300 0.32291 0.14019 0.04081 10.51090 26.12570 3.14236 57.79970 0.0030380000826 'International Tables Volume C Table 6.1.1.4 (pp. 500-502)' 'Henke, Gullikson and Davis, At. Data and Nucl. Data Tables, 1993, 54, 2'
C 0.01920 0.00962 2.31000 1.02000 1.58860 0.86500 20.84390 10.20750 0.56870 51.65120 0.215599998832 'International Tables Volume C Table 6.1.1.4 (pp. 500-502)' 'Henke, Gullikson and Davis, At. Data and Nucl. Data Tables, 1993, 54, 2'
O 0.05239 0.03377 3.04850 2.28680 1.54630 0.86700 13.27710 5.70110 0.32390 32.90890 0.250800013542 'International Tables Volume C Table 6.1.1.4 (pp. 500-502)' 'Henke, Gullikson and Davis, At. Data and Nucl. Data Tables, 1993, 54, 2'
N 0.03256 0.01839 12.21260 3.13220 2.01250 1.16630 0.00570 9.89330 28.99750 0.58260 -11.5290002823 'International Tables Volume C Table 6.1.1.4 (pp. 500-502)' 'Henke, Gullikson and Davis, At. Data and Nucl. Data Tables, 1993, 54, 2'

loop_
_geom_angle_atom_site_label_1
_geom_angle_atom_site_label_2
_geom_angle_atom_site_label_3
_geom_angle
C13 O2 C12 116.28(11)
C3 N1 C1 96.35(11)
C11 N1 C1 133.68(12)
C11 N1 C3 122.75(11)
C19 N2 C16 116.34(13)
N1 C1 O1 133.03(14)
C2 C1 O1 134.43(13)
C2 C1 N1 92.54(10)
C3 C2 C1 83.82(10)
C12 C2 C1 112.58(11)
C12 C2 C3 112.23(10)
C15 C2 C1 117.28(10)
C15 C2 C3 115.30(11)
C15 C2 C12 112.65(11)
C2 C3 N1 87.21(9)
C4 C3 N1 112.94(11)
C4 C3 C2 120.94(11)
C5 C4 C3 119.39(12)
C9 C4 C3 120.24(12)
C9 C4 C5 120.32(12)
C6 C5 C4 120.36(13)
C7 C6 C5 119.70(13)
C8 C7 C6 119.86(13)
C9 C8 C7 121.33(14)
C8 C9 C4 118.42(13)
C10 C9 C4 122.36(12)
C10 C9 C8 119.18(13)
C11 C10 C9 113.67(12)
C10 C11 N1 107.84(12)
O3 C12 O2 125.10(12)
C2 C12 O2 110.42(11)
C2 C12 O3 124.45(12)
C14 C13 O2 106.10(12)
C16 C15 C2 120.25(11)
C17 C15 C2 122.21(13)
C17 C15 C16 117.53(13)
C15 C16 N2 124.93(13)
C18 C17 C15 118.48(14)
C19 C18 C17 118.76(13)
C18 C19 N2 123.91(14)

loop_
_geom_bond_atom_site_label_1
_geom_bond_atom_site_label_2
_geom_bond_distance
O1 C1 1.2120(17)
O2 C12 1.3292(17)
O2 C13 1.4648(16)
O3 C12 1.2045(17)
N1 C1 1.3534(19)
N1 C3 1.4651(16)
N1 C11 1.4541(18)
N2 C16 1.333(2)
N2 C19 1.339(2)
C1 C2 1.5574(18)
C2 C3 1.5887(18)
C2 C12 1.5217(18)
C2 C15 1.5025(18)
C3 C4 1.5046(17)
C4 C5 1.3971(19)
C4 C9 1.395(2)
C5 C6 1.3890(19)
C6 C7 1.387(2)
C7 C8 1.386(2)
C8 C9 1.3976(19)
C9 C10 1.5180(19)
C10 C11 1.530(2)
C13 C14 1.502(2)
C15 C16 1.395(2)
C15 C17 1.3907(18)
C17 C18 1.398(2)
C18 C19 1.383(2)
